data_7014016
loop_
_publ_author_name
'Avent, Anthony G.'
'Cloke, F Geoffrey N'
'Elvidge, Benjamin R.'
'Hitchcock, Peter B.'

_publ_section_title
;
 Yttrium complexes incorporating the chelating diamides
 [ArN(CH2)xNAr]2- (Ar = C6H3-2,6-iPr2, x= 2, 3) and their unusual
 reaction with phenylsilane.
;
_journal_issue 7
_journal_name_full 'Dalton transactions (Cambridge, England : 2003)'
_journal_page_first 1083
_journal_page_last 1096
_journal_paper_doi 10.1039/b400149d
_journal_year 2004
_chemical_compound_source 'synthesis as described'
_chemical_formula_moiety 'C87 H141 N6 O1 Y3'
_chemical_formula_sum 'C87 H141 N6 O Y3'
_chemical_formula_weight 1553.79
_space_group_IT_number 14
_symmetry_cell_setting monoclinic
_symmetry_Int_Tables_number 14
_symmetry_space_group_name_Hall '-P 2ybc'
_symmetry_space_group_name_H-M 'P 1 21/c 1'
_atom_sites_solution_hydrogens geom
_atom_sites_solution_primary direct
_atom_sites_solution_secondary difmap
_audit_conform_dict_location ftp://ftp.iucr.org/pub/cif_core.dic
_audit_conform_dict_name cif_core.dic
_audit_conform_dict_version 2.2
_audit_creation_date 2003-04-10T17:36:11-00:00
_audit_creation_method 'WinGX routine CIF_UPDATE'
_cell_angle_alpha 90
_cell_angle_beta 105.140(1)
_cell_angle_gamma 90
_cell_formula_units_Z 4
_cell_length_a 25.4497(7)
_cell_length_b 14.2389(3)
_cell_length_c 25.1449(5)
_cell_measurement_reflns_used 41601
_cell_measurement_temperature 173(2)
_cell_measurement_theta_max 24.108
_cell_measurement_theta_min 3.705
_cell_measurement_wavelength 0.71073
_cell_volume 8795.6(4)
_computing_cell_refinement 'HKL Scalepack (Otwinowski & Minor 1997)'
_computing_data_collection 'Collect (Nonius BV, 1997-2000)'
_computing_data_reduction 'HKL Denzo and Scalepack (Otwinowski & Minor 1997)'
_computing_molecular_graphics 'Ortep-3 for Windows (Farrugia, 1997)'
_computing_publication_material 'WinGX publication routines (Farrugia, 1999)'
_computing_structure_refinement 'SHELXL-97 (Sheldrick, 1997)'
_computing_structure_solution 'SHELXS-97 (Sheldrick, 1997)'
_diffrn_ambient_temperature 173(2)
_diffrn_detector 'CCD plate'
_diffrn_measured_fraction_theta_full 0.953
_diffrn_measured_fraction_theta_max 0.953
_diffrn_measurement_device '95mm CCD camera on \k-goniostat'
_diffrn_measurement_device_type KappaCCD
_diffrn_measurement_method 'CCD rotation images, thick slices'
_diffrn_orient_matrix_type 'by Nonius Collect from scalepack cell'
_diffrn_orient_matrix_UB_11 0.25549E-1
_diffrn_orient_matrix_UB_12 -0.549283E-1
_diffrn_orient_matrix_UB_13 0.89928E-2
_diffrn_orient_matrix_UB_21 0.132827E-1
_diffrn_orient_matrix_UB_22 0.12859E-1
_diffrn_orient_matrix_UB_23 -0.330651E-1
_diffrn_orient_matrix_UB_31 0.294654E-1
_diffrn_orient_matrix_UB_32 0.418306E-1
_diffrn_orient_matrix_UB_33 0.219729E-1
_diffrn_radiation_monochromator graphite
_diffrn_radiation_probe x-ray
_diffrn_radiation_type MoK\a
_diffrn_radiation_wavelength 0.71073
_diffrn_reflns_av_R_equivalents 0.1862
_diffrn_reflns_av_unetI/netI 0.1717
_diffrn_reflns_limit_h_max 26
_diffrn_reflns_limit_h_min -29
_diffrn_reflns_limit_k_max 16
_diffrn_reflns_limit_k_min -13
_diffrn_reflns_limit_l_max 25
_diffrn_reflns_limit_l_min -28
_diffrn_reflns_number 41296
_diffrn_reflns_theta_full 24.13
_diffrn_reflns_theta_max 24.13
_diffrn_reflns_theta_min 3.74
_diffrn_source 'Enraf Nonius FR590'
_exptl_absorpt_coefficient_mu 2.007
_exptl_absorpt_correction_T_max 0.9663
_exptl_absorpt_correction_T_min 0.8511
_exptl_absorpt_correction_type multi-scan
_exptl_absorpt_process_details
;
[c.f. r.h. blessing, acta cryst. (1995), a51, 33-38]
;
_exptl_crystal_colour colourless
_exptl_crystal_density_diffrn 1.173
_exptl_crystal_density_method 'not measured'
_exptl_crystal_description prism
_exptl_crystal_F_000 3320
_exptl_crystal_size_max 0.1
_exptl_crystal_size_mid 0.1
_exptl_crystal_size_min 0.05
_refine_diff_density_max 0.811
_refine_diff_density_min -0.545
_refine_diff_density_rms 0.099
_refine_ls_extinction_method none
_refine_ls_goodness_of_fit_ref 1.055
_refine_ls_hydrogen_treatment mixed
_refine_ls_matrix_type full
_refine_ls_number_parameters 902
_refine_ls_number_reflns 13369
_refine_ls_number_restraints 0
_refine_ls_restrained_S_all 1.055
_refine_ls_R_factor_all 0.173
_refine_ls_R_factor_gt 0.0843
_refine_ls_shift/su_max 0.001
_refine_ls_shift/su_mean 0
_refine_ls_structure_factor_coef Fsqd
_refine_ls_weighting_details 'calc w=1/[\s^2^(Fo^2^)+(0.0266P)^2^+39.4813P] where P=(Fo^2^+2Fc^2^)/3'
_refine_ls_weighting_scheme calc
_refine_ls_wR_factor_gt 0.1396
_refine_ls_wR_factor_ref 0.1724
_reflns_number_gt 7396
_reflns_number_total 13369
_reflns_threshold_expression >2sigma(I)
_cod_data_source_file b400149d.txt
_cod_data_source_block '[Y3{ArNH(CH2)2NAr}2{ArN(CH2)2NAr}(mu-H)3(mu3-H)2(THF)]_[14]'
_cod_original_sg_symbol_H-M P2(1)/c
_cod_original_formula_sum 'C87 H141 N6 O1 Y3'
_cod_database_code 7014016

loop_
_symmetry_equiv_pos_as_xyz
'x, y, z'
'-x, y+1/2, -z+1/2'
'-x, -y, -z'
'x, -y-1/2, z-1/2'

loop_
_atom_site_label
_atom_site_type_symbol
_atom_site_fract_x
_atom_site_fract_y
_atom_site_fract_z
_atom_site_U_iso_or_equiv
_atom_site_adp_type
_atom_site_occupancy
_atom_site_symmetry_multiplicity
_atom_site_calc_flag
_atom_site_refinement_flags
_atom_site_disorder_assembly
_atom_site_disorder_group
Y1 Y 0.25021(3) 0.54907(6) 0.32399(3) 0.0282(2) Uani 1 1 d . . .
H1X H 0.183(2) 0.534(4) 0.362(2) 0.011(16) Uiso 1 1 d . . .
H2X H 0.239(2) 0.304(4) 0.413(2) 0.001(15) Uiso 1 1 d . . .
H3X H 0.311(3) 0.442(5) 0.329(3) 0.03(2) Uiso 1 1 d . . .
H4X H 0.218(3) 0.401(5) 0.332(3) 0.05(2) Uiso 1 1 d . . .
H5X H 0.270(4) 0.450(7) 0.390(4) 0.10(4) Uiso 1 1 d . . .
Y2 Y 0.30456(3) 0.33384(6) 0.37667(3) 0.0264(2) Uani 1 1 d . . .
Y3 Y 0.18145(3) 0.40849(6) 0.39677(3) 0.0295(2) Uani 1 1 d . . .
O O 0.2742(2) 0.2015(4) 0.3194(2) 0.0363(15) Uani 1 1 d . . .
N1 N 0.2202(3) 0.6162(5) 0.2437(3) 0.0327(17) Uani 1 1 d . . .
N2 N 0.2964(3) 0.6802(5) 0.3413(3) 0.0341(18) Uani 1 1 d . . .
N3 N 0.3943(3) 0.2648(5) 0.3632(3) 0.0336(18) Uani 1 1 d . . .
H3N H 0.396(3) 0.219(5) 0.388(3) 0.03(2) Uiso 1 1 d . . .
N4 N 0.3705(3) 0.3287(5) 0.4543(2) 0.0269(16) Uani 1 1 d . . .
N5 N 0.1043(3) 0.3370(5) 0.3589(3) 0.0351(17) Uani 1 1 d . . .
N6 N 0.1051(3) 0.4959(6) 0.4295(3) 0.038(2) Uani 1 1 d . . .
H6N H 0.094(4) 0.541(6) 0.405(4) 0.05(3) Uiso 1 1 d . . .
C1 C 0.2580(5) 0.6928(8) 0.2414(4) 0.075(4) Uani 1 1 d . . .
H1B H 0.2836 0.6695 0.2207 0.09 Uiso 1 1 calc R . .
H1A H 0.2366 0.744 0.2193 0.09 Uiso 1 1 calc R . .
C2 C 0.2887(6) 0.7319(10) 0.2896(4) 0.122(7) Uani 1 1 d . . .
H2B H 0.2722 0.7932 0.2942 0.147 Uiso 1 1 calc R . .
H2A H 0.3253 0.7451 0.2844 0.147 Uiso 1 1 calc R . .
C3 C 0.1734(4) 0.6153(6) 0.1976(3) 0.035(2) Uani 1 1 d . . .
C4 C 0.1239(4) 0.6509(7) 0.2034(4) 0.042(2) Uani 1 1 d . . .
C5 C 0.0777(4) 0.6440(7) 0.1578(4) 0.056(3) Uani 1 1 d . . .
H5 H 0.0436 0.6661 0.1614 0.068 Uiso 1 1 calc R . .
C6 C 0.0808(4) 0.6063(8) 0.1083(4) 0.057(3) Uani 1 1 d . . .
H6 H 0.0494 0.6024 0.0781 0.068 Uiso 1 1 calc R . .
C7 C 0.1302(4) 0.5744(7) 0.1035(4) 0.048(3) Uani 1 1 d . . .
H7 H 0.1323 0.5498 0.069 0.058 Uiso 1 1 calc R . .
C8 C 0.1776(4) 0.5764(6) 0.1469(4) 0.042(2) Uani 1 1 d . . .
C9 C 0.1187(4) 0.6968(7) 0.2555(4) 0.044(3) Uani 1 1 d . . .
H9 H 0.1538 0.6867 0.2841 0.053 Uiso 1 1 calc R . .
C10 C 0.0737(4) 0.6563(8) 0.2781(4) 0.069(3) Uani 1 1 d . . .
H10C H 0.0386 0.6639 0.2507 0.103 Uiso 1 1 calc R . .
H10B H 0.0728 0.6895 0.312 0.103 Uiso 1 1 calc R . .
H10A H 0.0806 0.5894 0.2861 0.103 Uiso 1 1 calc R . .
C11 C 0.1111(5) 0.8043(7) 0.2469(4) 0.069(3) Uani 1 1 d . . .
H11C H 0.1427 0.8305 0.2367 0.103 Uiso 1 1 calc R . .
H11B H 0.1078 0.8336 0.2811 0.103 Uiso 1 1 calc R . .
H11A H 0.0781 0.8166 0.2175 0.103 Uiso 1 1 calc R . .
C12 C 0.2300(4) 0.5355(8) 0.1386(3) 0.048(3) Uani 1 1 d . . .
H12 H 0.2592 0.5453 0.1735 0.057 Uiso 1 1 calc R . .
C13 C 0.2470(5) 0.5864(8) 0.0929(4) 0.073(3) Uani 1 1 d . . .
H13C H 0.2185 0.5795 0.0583 0.109 Uiso 1 1 calc R . .
H13B H 0.281 0.5595 0.0886 0.109 Uiso 1 1 calc R . .
H13A H 0.2524 0.6532 0.1022 0.109 Uiso 1 1 calc R . .
C14 C 0.2248(5) 0.4311(8) 0.1277(5) 0.072(3) Uani 1 1 d . . .
H14C H 0.216 0.3995 0.1589 0.107 Uiso 1 1 calc R . .
H14B H 0.2593 0.4067 0.123 0.107 Uiso 1 1 calc R . .
H14A H 0.1958 0.4195 0.0941 0.107 Uiso 1 1 calc R . .
C15 C 0.3268(4) 0.7309(6) 0.3881(3) 0.036(2) Uani 1 1 d . . .
C16 C 0.2998(5) 0.7787(6) 0.4226(4) 0.048(3) Uani 1 1 d . . .
C17 C 0.3307(5) 0.8260(7) 0.4689(4) 0.064(3) Uani 1 1 d . . .
H17 H 0.3128 0.8595 0.4917 0.076 Uiso 1 1 calc R . .
C18 C 0.3864(5) 0.8251(7) 0.4820(5) 0.067(3) Uani 1 1 d . . .
H18 H 0.4064 0.8558 0.5145 0.081 Uiso 1 1 calc R . .
C19 C 0.4141(5) 0.7799(7) 0.4485(4) 0.057(3) Uani 1 1 d . . .
H19 H 0.4527 0.7803 0.4575 0.068 Uiso 1 1 calc R . .
C20 C 0.3833(4) 0.7327(6) 0.4003(4) 0.039(2) Uani 1 1 d . . .
C21 C 0.2378(5) 0.7771(8) 0.4103(4) 0.063(3) Uani 1 1 d . . .
H21 H 0.2243 0.7404 0.3754 0.075 Uiso 1 1 calc R . .
C22 C 0.2131(6) 0.8714(10) 0.3998(8) 0.158(8) Uani 1 1 d . . .
H22C H 0.2266 0.9109 0.4324 0.237 Uiso 1 1 calc R . .
H22B H 0.1734 0.866 0.3918 0.237 Uiso 1 1 calc R . .
H22A H 0.2229 0.8998 0.3682 0.237 Uiso 1 1 calc R . .
C23 C 0.2185(6) 0.7252(13) 0.4547(7) 0.138(7) Uani 1 1 d . . .
H23C H 0.2293 0.7605 0.4893 0.207 Uiso 1 1 calc R . .
H23B H 0.235 0.6626 0.46 0.207 Uiso 1 1 calc R . .
H23A H 0.1788 0.7193 0.4433 0.207 Uiso 1 1 calc R . .
C24 C 0.4145(4) 0.6795(7) 0.3660(4) 0.054(3) Uani 1 1 d . . .
H24 H 0.3887 0.6679 0.3291 0.065 Uiso 1 1 calc R . .
C25 C 0.4622(7) 0.7326(11) 0.3565(9) 0.165(9) Uani 1 1 d . . .
H25C H 0.4893 0.7419 0.3917 0.248 Uiso 1 1 calc R . .
H25B H 0.4499 0.7938 0.34 0.248 Uiso 1 1 calc R . .
H25A H 0.4784 0.6967 0.3316 0.248 Uiso 1 1 calc R . .
C26 C 0.4327(7) 0.5878(8) 0.3901(5) 0.119(6) Uani 1 1 d . . .
H26C H 0.4504 0.5535 0.3658 0.179 Uiso 1 1 calc R . .
H26B H 0.4012 0.5518 0.3945 0.179 Uiso 1 1 calc R . .
H26A H 0.4585 0.5965 0.4262 0.179 Uiso 1 1 calc R . .
C27 C 0.4369(3) 0.3226(6) 0.4009(3) 0.037(2) Uani 1 1 d . . .
H27B H 0.4343 0.3886 0.3882 0.045 Uiso 1 1 calc R . .
H27A H 0.4735 0.2985 0.4015 0.045 Uiso 1 1 calc R . .
C28 C 0.4279(3) 0.3170(7) 0.4573(3) 0.039(2) Uani 1 1 d . . .
H28B H 0.4406 0.2553 0.474 0.046 Uiso 1 1 calc R . .
H28A H 0.4493 0.3666 0.481 0.046 Uiso 1 1 calc R . .
C29 C 0.4102(3) 0.2209(6) 0.3178(3) 0.031(2) Uani 1 1 d . . .
C30 C 0.4187(3) 0.2744(6) 0.2745(3) 0.031(2) Uani 1 1 d . . .
C31 C 0.4345(3) 0.2263(7) 0.2331(3) 0.039(2) Uani 1 1 d . . .
H31 H 0.4408 0.2611 0.2032 0.046 Uiso 1 1 calc R . .
C32 C 0.4412(4) 0.1311(8) 0.2336(4) 0.051(3) Uani 1 1 d . . .
H32 H 0.4525 0.1008 0.2048 0.061 Uiso 1 1 calc R . .
C33 C 0.4316(4) 0.0801(7) 0.2760(4) 0.053(3) Uani 1 1 d . . .
H33 H 0.4358 0.0138 0.276 0.063 Uiso 1 1 calc R . .
C34 C 0.4159(4) 0.1223(7) 0.3191(4) 0.044(2) Uani 1 1 d . . .
C35 C 0.4096(4) 0.3796(6) 0.2700(3) 0.040(2) Uani 1 1 d . . .
H35 H 0.3957 0.3994 0.302 0.048 Uiso 1 1 calc R . .
C36 C 0.4635(4) 0.4323(7) 0.2747(4) 0.060(3) Uani 1 1 d . . .
H36C H 0.4776 0.4164 0.2431 0.091 Uiso 1 1 calc R . .
H36B H 0.4901 0.4139 0.3089 0.091 Uiso 1 1 calc R . .
H36A H 0.4571 0.5001 0.2751 0.091 Uiso 1 1 calc R . .
C37 C 0.3675(4) 0.4084(7) 0.2178(4) 0.053(3) Uani 1 1 d . . .
H37C H 0.3796 0.3891 0.1856 0.079 Uiso 1 1 calc R . .
H37B H 0.3629 0.4768 0.2174 0.079 Uiso 1 1 calc R . .
H37A H 0.3326 0.3781 0.2168 0.079 Uiso 1 1 calc R . .
C38 C 0.4070(5) 0.0611(7) 0.3656(5) 0.071(4) Uani 1 1 d . . .
H38 H 0.3834 0.0985 0.384 0.085 Uiso 1 1 calc R . .
C39 C 0.3770(6) -0.0290(10) 0.3472(6) 0.127(6) Uani 1 1 d . . .
H39C H 0.3996 -0.0703 0.3312 0.19 Uiso 1 1 calc R . .
H39B H 0.3429 -0.0154 0.3196 0.19 Uiso 1 1 calc R . .
H39A H 0.369 -0.0601 0.379 0.19 Uiso 1 1 calc R . .
C40 C 0.4583(6) 0.0422(10) 0.4086(5) 0.107(5) Uani 1 1 d . . .
H40C H 0.4499 0.0101 0.4398 0.16 Uiso 1 1 calc R . .
H40B H 0.4768 0.1016 0.421 0.16 Uiso 1 1 calc R . .
H40A H 0.482 0.0022 0.3932 0.16 Uiso 1 1 calc R . .
C41 C 0.3615(3) 0.3302(6) 0.5083(3) 0.034(2) Uani 1 1 d . . .
C42 C 0.3486(4) 0.2467(6) 0.5317(3) 0.038(2) Uani 1 1 d . . .
C43 C 0.3375(4) 0.2491(7) 0.5838(4) 0.048(3) Uani 1 1 d . . .
H43 H 0.3269 0.1932 0.5988 0.058 Uiso 1 1 calc R . .
C44 C 0.3417(4) 0.3319(8) 0.6129(4) 0.050(3) Uani 1 1 d . . .
H44 H 0.3342 0.3331 0.6479 0.06 Uiso 1 1 calc R . .
C45 C 0.3569(4) 0.4124(7) 0.5912(4) 0.046(3) Uani 1 1 d . . .
H45 H 0.3603 0.4689 0.6119 0.055 Uiso 1 1 calc R . .
C47 C 0.3481(4) 0.1525(7) 0.5041(4) 0.055(3) Uani 1 1 d . . .
H47 H 0.3572 0.1635 0.4683 0.066 Uiso 1 1 calc R . .
C48 C 0.2915(5) 0.1048(7) 0.4910(4) 0.076(4) Uani 1 1 d . . .
H48C H 0.2811 0.0936 0.5254 0.115 Uiso 1 1 calc R . .
H48B H 0.293 0.0448 0.4724 0.115 Uiso 1 1 calc R . .
H48A H 0.2645 0.1457 0.467 0.115 Uiso 1 1 calc R . .
C49 C 0.3916(5) 0.0859(8) 0.5384(5) 0.084(4) Uani 1 1 d . . .
H49C H 0.4277 0.1146 0.544 0.126 Uiso 1 1 calc R . .
H49B H 0.3907 0.0262 0.5188 0.126 Uiso 1 1 calc R . .
H49A H 0.3843 0.0746 0.5742 0.126 Uiso 1 1 calc R . .
C50 C 0.3825(4) 0.5052(6) 0.5167(4) 0.043(2) Uani 1 1 d . . .
H50 H 0.3874 0.492 0.4792 0.051 Uiso 1 1 calc R . .
C51 C 0.3389(4) 0.5787(7) 0.5102(4) 0.050(3) Uani 1 1 d . . .
H51C H 0.3053 0.5558 0.4848 0.076 Uiso 1 1 calc R . .
H51B H 0.3507 0.6363 0.4954 0.076 Uiso 1 1 calc R . .
H51A H 0.3323 0.5918 0.5462 0.076 Uiso 1 1 calc R . .
C52 C 0.4370(4) 0.5453(8) 0.5521(5) 0.073(3) Uani 1 1 d . . .
H52C H 0.4338 0.5578 0.5895 0.109 Uiso 1 1 calc R . .
H52B H 0.4454 0.6039 0.5356 0.109 Uiso 1 1 calc R . .
H52A H 0.4661 0.4997 0.5537 0.109 Uiso 1 1 calc R . .
C92 C 0.3676(3) 0.4141(6) 0.5393(3) 0.037(2) Uani 1 1 d . . .
C53 C 0.0529(4) 0.3871(8) 0.3566(4) 0.056(3) Uani 1 1 d . . .
H53B H 0.0224 0.3417 0.3485 0.068 Uiso 1 1 calc R . .
H53A H 0.046 0.4338 0.3264 0.068 Uiso 1 1 calc R . .
C54 C 0.0552(4) 0.4358(8) 0.4097(4) 0.057(3) Uani 1 1 d . . .
H54B H 0.0543 0.3882 0.4381 0.069 Uiso 1 1 calc R . .
H54A H 0.0224 0.4758 0.4049 0.069 Uiso 1 1 calc R . .
C55 C 0.0953(3) 0.2563(7) 0.3248(4) 0.038(2) Uani 1 1 d . . .
C56 C 0.0983(4) 0.1671(7) 0.3493(4) 0.046(2) Uani 1 1 d . . .
C57 C 0.0891(4) 0.0883(8) 0.3148(5) 0.059(3) Uani 1 1 d . . .
H57 H 0.0911 0.0278 0.3311 0.07 Uiso 1 1 calc R . .
C58 C 0.0774(4) 0.0942(8) 0.2584(5) 0.060(3) Uani 1 1 d . . .
H58 H 0.071 0.0395 0.236 0.072 Uiso 1 1 calc R . .
C59 C 0.0753(4) 0.1812(8) 0.2359(4) 0.053(3) Uani 1 1 d . . .
H59 H 0.0672 0.1864 0.197 0.064 Uiso 1 1 calc R . .
C60 C 0.0845(3) 0.2628(6) 0.2670(4) 0.040(2) Uani 1 1 d . . .
C61 C 0.1119(4) 0.1554(8) 0.4111(4) 0.057(3) Uani 1 1 d . . .
H61 H 0.1356 0.2105 0.4259 0.068 Uiso 1 1 calc R . .
C62 C 0.0640(5) 0.1665(13) 0.4341(5) 0.121(6) Uani 1 1 d . . .
H62C H 0.0483 0.2293 0.4252 0.182 Uiso 1 1 calc R . .
H62B H 0.0755 0.1588 0.4742 0.182 Uiso 1 1 calc R . .
H62A H 0.0366 0.1189 0.4181 0.182 Uiso 1 1 calc R . .
C63 C 0.1450(6) 0.0728(11) 0.4352(5) 0.117(6) Uani 1 1 d . . .
H63C H 0.1573 0.0799 0.4753 0.175 Uiso 1 1 calc R . .
H63B H 0.1767 0.0682 0.42 0.175 Uiso 1 1 calc R . .
H63A H 0.123 0.0157 0.4261 0.175 Uiso 1 1 calc R . .
C64 C 0.0824(4) 0.3581(7) 0.2382(4) 0.046(3) Uani 1 1 d . . .
H64 H 0.0951 0.4066 0.2675 0.056 Uiso 1 1 calc R . .
C65 C 0.0250(4) 0.3848(8) 0.2060(4) 0.062(3) Uani 1 1 d . . .
H65C H 0.011 0.3377 0.1774 0.093 Uiso 1 1 calc R . .
H65B H 0.0257 0.4464 0.1888 0.093 Uiso 1 1 calc R . .
H65A H 0.0013 0.3874 0.2311 0.093 Uiso 1 1 calc R . .
C66 C 0.1208(4) 0.3621(7) 0.2000(4) 0.060(3) Uani 1 1 d . . .
H66C H 0.1086 0.317 0.1699 0.091 Uiso 1 1 calc R . .
H66B H 0.1579 0.3462 0.2211 0.091 Uiso 1 1 calc R . .
H66A H 0.1204 0.4255 0.1848 0.091 Uiso 1 1 calc R . .
C67 C 0.1071(4) 0.5303(7) 0.4849(3) 0.038(2) Uani 1 1 d . . .
C68 C 0.1357(4) 0.4732(7) 0.5285(3) 0.044(2) Uani 1 1 d . . .
C69 C 0.1369(5) 0.5013(9) 0.5816(4) 0.072(3) Uani 1 1 d . . .
H69 H 0.155 0.4631 0.6118 0.086 Uiso 1 1 calc R . .
C70 C 0.1122(5) 0.5843(10) 0.5917(5) 0.090(4) Uani 1 1 d . . .
H70 H 0.1143 0.6031 0.6285 0.108 Uiso 1 1 calc R . .
C71 C 0.0847(5) 0.6387(9) 0.5484(5) 0.081(4) Uani 1 1 d . . .
H71 H 0.0676 0.6951 0.5554 0.097 Uiso 1 1 calc R . .
C72 C 0.0813(4) 0.6123(7) 0.4933(4) 0.050(3) Uani 1 1 d . . .
C73 C 0.1681(4) 0.3895(7) 0.5186(4) 0.043(2) Uani 1 1 d . . .
H73 H 0.1483 0.3614 0.4824 0.051 Uiso 1 1 calc R . .
C74 C 0.2230(4) 0.4223(7) 0.5131(4) 0.048(3) Uani 1 1 d . . .
H74C H 0.2178 0.467 0.4825 0.072 Uiso 1 1 calc R . .
H74B H 0.2439 0.3682 0.5059 0.072 Uiso 1 1 calc R . .
H74A H 0.2428 0.4531 0.5473 0.072 Uiso 1 1 calc R . .
C75 C 0.1759(5) 0.3121(8) 0.5617(4) 0.073(4) Uani 1 1 d . . .
H75C H 0.1957 0.3372 0.5976 0.11 Uiso 1 1 calc R . .
H75B H 0.1966 0.2605 0.5513 0.11 Uiso 1 1 calc R . .
H75A H 0.1402 0.289 0.5638 0.11 Uiso 1 1 calc R . .
C76 C 0.0479(4) 0.6743(8) 0.4475(4) 0.058(3) Uani 1 1 d . . .
H76 H 0.0517 0.6493 0.4115 0.07 Uiso 1 1 calc R . .
C77 C -0.0118(4) 0.6712(9) 0.4468(5) 0.081(4) Uani 1 1 d . . .
H77C H -0.0249 0.6063 0.4412 0.121 Uiso 1 1 calc R . .
H77B H -0.0327 0.7105 0.4167 0.121 Uiso 1 1 calc R . .
H77A H -0.0163 0.6946 0.4819 0.121 Uiso 1 1 calc R . .
C78 C 0.0670(6) 0.7762(9) 0.4526(6) 0.107(5) Uani 1 1 d . . .
H78C H 0.045 0.8127 0.4217 0.161 Uiso 1 1 calc R . .
H78B H 0.1053 0.779 0.4522 0.161 Uiso 1 1 calc R . .
H78A H 0.0628 0.8025 0.4873 0.161 Uiso 1 1 calc R . .
C79 C 0.2368(4) 0.1282(7) 0.3282(4) 0.061(3) Uani 1 1 d . . .
H79B H 0.2026 0.1562 0.3325 0.073 Uiso 1 1 calc R . .
H79A H 0.2537 0.091 0.3616 0.073 Uiso 1 1 calc R . .
C80 C 0.2262(4) 0.0672(7) 0.2770(4) 0.064(3) Uani 1 1 d . . .
H80B H 0.1902 0.0361 0.2697 0.077 Uiso 1 1 calc R . .
H80A H 0.2548 0.019 0.2801 0.077 Uiso 1 1 calc R . .
C81 C 0.2277(5) 0.1395(9) 0.2326(5) 0.078(4) Uani 1 1 d . . .
H81B H 0.2374 0.1095 0.201 0.093 Uiso 1 1 calc R . .
H81A H 0.192 0.1711 0.2193 0.093 Uiso 1 1 calc R . .
C82 C 0.2713(4) 0.2090(8) 0.2612(4) 0.059(3) Uani 1 1 d . . .
H82B H 0.3068 0.193 0.2543 0.07 Uiso 1 1 calc R . .
H82A H 0.2613 0.2737 0.2479 0.07 Uiso 1 1 calc R . .
C83 C 0.4162(8) 0.6405(18) 0.1480(8) 0.163(8) Uani 1 1 d . . .
H83C H 0.3943 0.5996 0.1651 0.245 Uiso 1 1 calc R . .
H83B H 0.4533 0.6157 0.1554 0.245 Uiso 1 1 calc R . .
H83A H 0.4 0.6426 0.1081 0.245 Uiso 1 1 calc R . .
C84 C 0.4175(7) 0.7319(15) 0.1700(10) 0.156(9) Uani 1 1 d . . .
H84B H 0.4407 0.7714 0.1529 0.188 Uiso 1 1 calc R . .
H84A H 0.4355 0.7285 0.2099 0.188 Uiso 1 1 calc R . .
C85 C 0.3617(9) 0.7832(15) 0.1626(7) 0.129(7) Uani 1 1 d . . .
H85B H 0.345 0.793 0.1227 0.155 Uiso 1 1 calc R . .
H85A H 0.3371 0.7422 0.1768 0.155 Uiso 1 1 calc R . .
C86 C 0.3657(11) 0.8633(16) 0.1874(9) 0.174(10) Uani 1 1 d . . .
H86B H 0.3903 0.9046 0.1733 0.209 Uiso 1 1 calc R . .
H86A H 0.382 0.8538 0.2273 0.209 Uiso 1 1 calc R . .
C87 C 0.3063(8) 0.9156(13) 0.1784(7) 0.155(8) Uani 1 1 d . . .
H87C H 0.2905 0.9272 0.139 0.233 Uiso 1 1 calc R . .
H87B H 0.3112 0.9755 0.1983 0.233 Uiso 1 1 calc R . .
H87A H 0.2818 0.8753 0.1925 0.233 Uiso 1 1 calc R . .

loop_
_atom_site_aniso_label
_atom_site_aniso_U_11
_atom_site_aniso_U_22
_atom_site_aniso_U_33
_atom_site_aniso_U_23
_atom_site_aniso_U_13
_atom_site_aniso_U_12
Y1 0.0244(5) 0.0310(5) 0.0315(5) 0.0029(4) 0.0116(4) 0.0010(4)
Y2 0.0190(4) 0.0306(5) 0.0291(5) -0.0012(4) 0.0057(3) 0.0002(4)
Y3 0.0189(5) 0.0402(5) 0.0312(5) 0.0034(4) 0.0098(3) 0.0004(4)
O 0.032(4) 0.037(4) 0.042(4) -0.011(3) 0.011(3) -0.009(3)
N1 0.021(4) 0.045(5) 0.035(4) -0.001(3) 0.014(3) 0.000(3)
N2 0.039(5) 0.034(4) 0.031(4) 0.004(3) 0.013(3) -0.006(4)
N3 0.022(4) 0.043(5) 0.037(5) -0.002(4) 0.010(3) -0.001(4)
N4 0.023(4) 0.032(4) 0.026(4) 0.001(3) 0.008(3) 0.005(3)
N5 0.021(4) 0.047(5) 0.036(4) -0.002(4) 0.005(3) -0.004(4)
N6 0.016(4) 0.068(6) 0.035(5) 0.002(4) 0.013(3) 0.007(4)
C1 0.085(9) 0.092(9) 0.041(6) 0.019(6) 0.003(6) -0.056(7)
C2 0.167(15) 0.124(12) 0.041(7) 0.034(7) -0.034(8) -0.108(11)
C3 0.032(6) 0.045(6) 0.026(5) 0.002(4) 0.002(4) 0.003(4)
C4 0.038(6) 0.052(6) 0.038(6) 0.003(4) 0.011(5) 0.009(5)
C5 0.035(6) 0.084(8) 0.048(7) 0.002(6) 0.007(5) 0.006(5)
C6 0.046(7) 0.087(8) 0.030(6) -0.001(5) -0.003(5) 0.004(6)
C7 0.037(6) 0.074(8) 0.037(6) -0.004(5) 0.017(5) -0.003(5)
C8 0.034(6) 0.049(6) 0.039(6) 0.003(5) 0.002(4) 0.002(5)
C9 0.022(5) 0.069(7) 0.045(6) -0.005(5) 0.015(4) 0.016(5)
C10 0.055(8) 0.094(9) 0.063(7) 0.000(6) 0.026(6) 0.010(7)
C11 0.075(9) 0.063(8) 0.064(7) -0.003(6) 0.013(6) 0.018(6)
C12 0.032(6) 0.087(8) 0.025(5) -0.007(5) 0.010(4) 0.005(5)
C13 0.077(9) 0.083(9) 0.072(8) -0.024(7) 0.045(7) -0.025(7)
C14 0.063(8) 0.073(9) 0.095(9) 0.001(7) 0.049(7) 0.017(6)
C15 0.047(6) 0.030(5) 0.028(5) 0.002(4) 0.005(4) -0.006(4)
C16 0.075(8) 0.025(6) 0.043(6) -0.008(4) 0.014(5) -0.003(5)
C17 0.102(10) 0.027(6) 0.056(7) -0.008(5) 0.011(7) 0.019(6)
C18 0.082(10) 0.035(7) 0.066(8) -0.012(6) -0.017(7) -0.001(6)
C19 0.067(8) 0.038(6) 0.052(7) 0.013(5) -0.010(6) -0.005(6)
C20 0.048(7) 0.022(5) 0.043(6) 0.000(4) 0.007(5) -0.007(4)
C21 0.067(9) 0.065(8) 0.060(7) -0.007(6) 0.022(6) 0.021(6)
C22 0.097(13) 0.073(11) 0.26(2) 0.005(12) -0.026(13) 0.015(9)
C23 0.102(13) 0.190(18) 0.148(15) 0.050(13) 0.080(12) 0.036(12)
C24 0.047(7) 0.068(8) 0.042(6) 0.004(5) 0.001(5) -0.008(6)
C25 0.147(16) 0.094(12) 0.33(3) 0.015(13) 0.197(18) 0.005(11)
C26 0.223(19) 0.051(8) 0.102(11) 0.000(7) 0.075(11) 0.057(10)
C27 0.028(5) 0.038(6) 0.049(6) -0.018(4) 0.016(4) -0.011(4)
C28 0.024(5) 0.055(6) 0.036(5) -0.004(4) 0.006(4) -0.003(4)
C29 0.017(5) 0.031(6) 0.045(6) -0.012(4) 0.008(4) 0.002(4)
C30 0.015(5) 0.038(6) 0.038(5) -0.001(4) 0.007(4) -0.005(4)
C31 0.024(5) 0.055(7) 0.036(5) -0.003(5) 0.006(4) -0.009(5)
C32 0.038(6) 0.070(8) 0.049(7) -0.021(6) 0.019(5) 0.013(5)
C33 0.050(7) 0.038(6) 0.072(8) -0.010(6) 0.020(6) 0.013(5)
C34 0.034(6) 0.051(7) 0.048(6) 0.000(5) 0.012(5) 0.000(5)
C35 0.038(6) 0.050(6) 0.035(5) 0.006(4) 0.015(4) 0.001(5)
C36 0.051(7) 0.056(7) 0.077(8) -0.003(6) 0.021(6) -0.024(5)
C37 0.051(7) 0.051(6) 0.054(6) 0.009(5) 0.010(5) 0.003(5)
C38 0.108(11) 0.045(7) 0.072(8) 0.022(6) 0.047(8) 0.019(7)
C39 0.081(11) 0.108(12) 0.165(15) 0.078(11) -0.014(10) -0.032(9)
C40 0.107(12) 0.120(12) 0.073(9) 0.047(8) -0.013(8) -0.052(9)
C41 0.027(5) 0.037(6) 0.036(5) -0.002(4) 0.003(4) 0.003(4)
C42 0.040(6) 0.045(6) 0.026(5) 0.007(4) 0.008(4) 0.013(5)
C43 0.055(7) 0.044(7) 0.045(6) 0.016(5) 0.014(5) 0.000(5)
C44 0.041(6) 0.064(7) 0.040(6) 0.013(6) 0.003(5) 0.013(6)
C45 0.053(7) 0.048(7) 0.034(5) -0.012(5) 0.008(5) 0.003(5)
C47 0.076(8) 0.048(7) 0.043(6) 0.011(5) 0.017(5) -0.002(6)
C48 0.109(11) 0.052(8) 0.061(7) 0.007(6) 0.009(7) -0.020(7)
C49 0.094(10) 0.049(7) 0.097(9) 0.007(7) 0.005(8) 0.023(7)
C50 0.040(6) 0.046(6) 0.048(6) -0.023(5) 0.023(5) -0.022(5)
C51 0.061(7) 0.044(6) 0.043(6) 0.002(5) 0.009(5) -0.015(5)
C52 0.063(8) 0.068(8) 0.087(9) -0.015(7) 0.019(6) -0.026(7)
C92 0.031(5) 0.042(6) 0.035(5) -0.003(4) 0.005(4) 0.002(4)
C53 0.022(6) 0.086(8) 0.060(7) -0.002(6) 0.010(5) -0.002(5)
C54 0.019(5) 0.105(9) 0.050(6) -0.014(6) 0.012(5) 0.000(6)
C55 0.009(5) 0.053(7) 0.052(6) 0.005(5) 0.007(4) -0.004(4)
C56 0.033(6) 0.053(7) 0.052(6) 0.004(6) 0.009(5) -0.001(5)
C57 0.036(6) 0.051(7) 0.092(9) 0.025(7) 0.022(6) -0.002(5)
C58 0.049(7) 0.050(7) 0.073(8) 0.000(6) 0.003(6) -0.018(6)
C59 0.035(6) 0.063(8) 0.059(7) -0.003(6) 0.009(5) -0.006(5)
C60 0.019(5) 0.043(6) 0.059(7) -0.007(5) 0.014(5) -0.012(4)
C61 0.042(7) 0.061(7) 0.066(7) 0.019(6) 0.010(5) 0.006(6)
C62 0.056(9) 0.219(18) 0.080(10) 0.040(11) 0.002(7) 0.014(11)
C63 0.100(12) 0.172(16) 0.073(9) 0.042(10) 0.013(8) 0.047(11)
C64 0.038(6) 0.056(7) 0.041(6) 0.001(5) 0.004(5) -0.008(5)
C65 0.042(7) 0.071(8) 0.065(7) 0.011(6) 0.000(5) -0.012(6)
C66 0.066(8) 0.061(7) 0.061(7) -0.009(5) 0.027(6) -0.012(6)
C67 0.029(5) 0.060(7) 0.034(5) -0.001(5) 0.024(4) 0.010(5)
C68 0.041(6) 0.066(7) 0.028(5) 0.004(5) 0.017(4) 0.006(5)
C69 0.063(8) 0.109(10) 0.040(7) 0.013(6) 0.007(6) 0.018(7)
C70 0.093(10) 0.132(12) 0.041(7) -0.014(7) 0.012(7) 0.046(9)
C71 0.076(9) 0.119(11) 0.054(8) -0.010(7) 0.026(7) 0.044(8)
C72 0.039(6) 0.076(8) 0.038(6) 0.002(5) 0.015(5) 0.015(5)
C73 0.027(6) 0.063(7) 0.036(5) 0.013(5) 0.006(4) 0.004(5)
C74 0.034(6) 0.074(7) 0.035(5) -0.005(5) 0.007(4) 0.009(5)
C75 0.070(8) 0.095(10) 0.058(7) 0.023(6) 0.023(6) 0.016(7)
C76 0.059(8) 0.073(8) 0.048(6) 0.009(6) 0.023(5) 0.023(6)
C77 0.046(7) 0.123(11) 0.078(8) 0.022(8) 0.024(6) 0.024(7)
C78 0.080(11) 0.089(11) 0.152(14) 0.030(10) 0.029(9) 0.011(8)
C79 0.062(8) 0.052(7) 0.075(8) -0.014(6) 0.028(6) -0.023(6)
C80 0.051(7) 0.053(7) 0.083(8) -0.026(6) 0.007(6) -0.019(6)
C81 0.064(9) 0.089(9) 0.066(8) -0.015(7) -0.009(6) -0.009(7)
C82 0.056(7) 0.070(7) 0.046(7) -0.008(5) 0.009(5) -0.015(6)
C83 0.121(17) 0.22(2) 0.158(18) 0.034(17) 0.046(14) 0.021(17)
C84 0.065(12) 0.131(17) 0.24(2) -0.018(16) -0.018(13) 0.004(12)
C85 0.18(2) 0.125(16) 0.100(13) 0.037(12) 0.065(13) -0.050(16)
C86 0.28(3) 0.119(18) 0.17(2) 0.027(15) 0.13(2) -0.01(2)
C87 0.20(2) 0.137(16) 0.181(18) 0.069(13) 0.143(17) 0.024(15)

loop_
_atom_type_symbol
_atom_type_description
_atom_type_scat_dispersion_real
_atom_type_scat_dispersion_imag
_atom_type_scat_source
C C 0.0033 0.0016 'International Tables Vol C Tables 4.2.6.8 and 6.1.1.4'
H H 0 0 'International Tables Vol C Tables 4.2.6.8 and 6.1.1.4'
N N 0.0061 0.0033 'International Tables Vol C Tables 4.2.6.8 and 6.1.1.4'
O O 0.0106 0.006 'International Tables Vol C Tables 4.2.6.8 and 6.1.1.4'
Y Y -2.7962 3.5667 'International Tables Vol C Tables 4.2.6.8 and 6.1.1.4'

loop_
_geom_angle_atom_site_label_1
_geom_angle_atom_site_label_2
_geom_angle_atom_site_label_3
_geom_angle
_geom_angle_site_symmetry_1
_geom_angle_site_symmetry_3
_geom_angle_publ_flag
N1 Y1 N2 81.4(2) . . ?
N1 Y1 H1X 109.2(15) . . ?
N2 Y1 H1X 116.1(15) . . ?
N1 Y1 H3X 116.0(17) . . ?
N2 Y1 H3X 104.4(18) . . ?
H1X Y1 H3X 122(2) . . ?
N1 Y1 H4X 116.2(18) . . ?
N2 Y1 H4X 162.3(18) . . ?
H1X Y1 H4X 62(2) . . ?
H3X Y1 H4X 67(3) . . ?
N1 Y1 H5X 164(3) . . ?
N2 Y1 H5X 114(3) . . ?
H1X Y1 H5X 69(3) . . ?
H3X Y1 H5X 58(3) . . ?
H4X Y1 H5X 49(3) . . ?
N4 Y2 O 124.0(2) . . ?
N4 Y2 N3 67.1(2) . . ?
O Y2 N3 77.1(2) . . ?
N4 Y2 H2X 96.1(14) . . ?
O Y2 H2X 86.5(14) . . ?
N3 Y2 H2X 142.1(14) . . ?
N4 Y2 H3X 112.9(19) . . ?
O Y2 H3X 108.6(18) . . ?
N3 Y2 H3X 90.0(19) . . ?
H2X Y2 H3X 128(2) . . ?
N4 Y2 H4X 144.8(18) . . ?
O Y2 H4X 85.3(18) . . ?
N3 Y2 H4X 145.8(18) . . ?
H2X Y2 H4X 64(2) . . ?
H3X Y2 H4X 68(3) . . ?
N4 Y2 H5X 99(3) . . ?
O Y2 H5X 134(3) . . ?
N3 Y2 H5X 143(3) . . ?
H2X Y2 H5X 70(3) . . ?
H3X Y2 H5X 63(3) . . ?
H4X Y2 H5X 49(3) . . ?
N5 Y3 N6 72.8(3) . . ?
N5 Y3 H1X 110.3(17) . . ?
N6 Y3 H1X 79.2(17) . . ?
N5 Y3 H2X 105.4(15) . . ?
N6 Y3 H2X 146.2(15) . . ?
H1X Y3 H2X 130(2) . . ?
N5 Y3 H4X 100(2) . . ?
N6 Y3 H4X 143(2) . . ?
H1X Y3 H4X 69(3) . . ?
H2X Y3 H4X 71(3) . . ?
N5 Y3 H5X 147(2) . . ?
N6 Y3 H5X 134(2) . . ?
H1X Y3 H5X 67(3) . . ?
H2X Y3 H5X 64(3) . . ?
H4X Y3 H5X 48(3) . . ?
C82 O C79 109.9(7) . . ?
C82 O Y2 118.5(5) . . ?
C79 O Y2 126.4(5) . . ?
C3 N1 C1 113.1(7) . . ?
C3 N1 Y1 139.7(5) . . ?
C1 N1 Y1 106.7(5) . . ?
C15 N2 C2 113.4(7) . . ?
C15 N2 Y1 138.1(5) . . ?
C2 N2 Y1 108.2(6) . . ?
C29 N3 C27 115.7(7) . . ?
C29 N3 Y2 134.8(5) . . ?
C27 N3 Y2 103.1(5) . . ?
C29 N3 H3N 105(5) . . ?
C27 N3 H3N 94(5) . . ?
Y2 N3 H3N 94(5) . . ?
C41 N4 C28 110.9(6) . . ?
C41 N4 Y2 124.2(5) . . ?
C28 N4 Y2 124.8(5) . . ?
C55 N5 C53 111.5(7) . . ?
C55 N5 Y3 128.5(5) . . ?
C53 N5 Y3 118.4(6) . . ?
C67 N6 C54 108.8(7) . . ?
C67 N6 Y3 128.0(5) . . ?
C54 N6 Y3 104.9(5) . . ?
C67 N6 H6N 111(6) . . ?
C54 N6 H6N 96(6) . . ?
Y3 N6 H6N 104(6) . . ?
C2 C1 N1 119.7(9) . . ?
C2 C1 H1B 107.4 . . ?
N1 C1 H1B 107.4 . . ?
C2 C1 H1A 107.4 . . ?
N1 C1 H1A 107.4 . . ?
H1B C1 H1A 106.9 . . ?
C1 C2 N2 119.5(9) . . ?
C1 C2 H2B 107.4 . . ?
N2 C2 H2B 107.4 . . ?
C1 C2 H2A 107.4 . . ?
N2 C2 H2A 107.4 . . ?
H2B C2 H2A 107 . . ?
C4 C3 C8 121.1(8) . . ?
C4 C3 N1 119.6(7) . . ?
C8 C3 N1 119.3(8) . . ?
C3 C4 C5 118.0(8) . . ?
C3 C4 C9 122.5(8) . . ?
C5 C4 C9 119.5(8) . . ?
C6 C5 C4 121.8(9) . . ?
C6 C5 H5 119.1 . . ?
C4 C5 H5 119.1 . . ?
C7 C6 C5 118.6(9) . . ?
C7 C6 H6 120.7 . . ?
C5 C6 H6 120.7 . . ?
C6 C7 C8 123.3(9) . . ?
C6 C7 H7 118.3 . . ?
C8 C7 H7 118.3 . . ?
C7 C8 C3 117.0(8) . . ?
C7 C8 C12 119.7(8) . . ?
C3 C8 C12 123.2(8) . . ?
C4 C9 C10 114.1(8) . . ?
C4 C9 C11 110.1(8) . . ?
C10 C9 C11 110.5(8) . . ?
C4 C9 H9 107.3 . . ?
C10 C9 H9 107.3 . . ?
C11 C9 H9 107.3 . . ?
C9 C10 H10C 109.5 . . ?
C9 C10 H10B 109.5 . . ?
H10C C10 H10B 109.5 . . ?
C9 C10 H10A 109.5 . . ?
H10C C10 H10A 109.5 . . ?
H10B C10 H10A 109.5 . . ?
C9 C11 H11C 109.5 . . ?
C9 C11 H11B 109.5 . . ?
H11C C11 H11B 109.5 . . ?
C9 C11 H11A 109.5 . . ?
H11C C11 H11A 109.5 . . ?
H11B C11 H11A 109.5 . . ?
C14 C12 C13 111.2(8) . . ?
C14 C12 C8 111.4(8) . . ?
C13 C12 C8 110.8(8) . . ?
C14 C12 H12 107.8 . . ?
C13 C12 H12 107.8 . . ?
C8 C12 H12 107.8 . . ?
C12 C13 H13C 109.5 . . ?
C12 C13 H13B 109.5 . . ?
H13C C13 H13B 109.5 . . ?
C12 C13 H13A 109.5 . . ?
H13C C13 H13A 109.5 . . ?
H13B C13 H13A 109.5 . . ?
C12 C14 H14C 109.5 . . ?
C12 C14 H14B 109.5 . . ?
H14C C14 H14B 109.5 . . ?
C12 C14 H14A 109.5 . . ?
H14C C14 H14A 109.5 . . ?
H14B C14 H14A 109.5 . . ?
C20 C15 C16 119.8(8) . . ?
C20 C15 N2 120.0(8) . . ?
C16 C15 N2 120.3(8) . . ?
C17 C16 C15 119.1(10) . . ?
C17 C16 C21 120.2(10) . . ?
C15 C16 C21 120.7(8) . . ?
C18 C17 C16 121.2(11) . . ?
C18 C17 H17 119.4 . . ?
C16 C17 H17 119.4 . . ?
C17 C18 C19 121.1(10) . . ?
C17 C18 H18 119.5 . . ?
C19 C18 H18 119.5 . . ?
C18 C19 C20 118.7(10) . . ?
C18 C19 H19 120.7 . . ?
C20 C19 H19 120.7 . . ?
C15 C20 C19 120.2(9) . . ?
C15 C20 C24 122.0(8) . . ?
C19 C20 C24 117.7(9) . . ?
C22 C21 C23 111.6(12) . . ?
C22 C21 C16 113.0(11) . . ?
C23 C21 C16 111.9(10) . . ?
C22 C21 H21 106.6 . . ?
C23 C21 H21 106.6 . . ?
C16 C21 H21 106.6 . . ?
C21 C22 H22C 109.5 . . ?
C21 C22 H22B 109.5 . . ?
H22C C22 H22B 109.5 . . ?
C21 C22 H22A 109.5 . . ?
H22C C22 H22A 109.5 . . ?
H22B C22 H22A 109.5 . . ?
C21 C23 H23C 109.5 . . ?
C21 C23 H23B 109.5 . . ?
H23C C23 H23B 109.5 . . ?
C21 C23 H23A 109.5 . . ?
H23C C23 H23A 109.5 . . ?
H23B C23 H23A 109.5 . . ?
C26 C24 C25 109.5(12) . . ?
C26 C24 C20 111.5(9) . . ?
C25 C24 C20 113.8(10) . . ?
C26 C24 H24 107.2 . . ?
C25 C24 H24 107.2 . . ?
C20 C24 H24 107.2 . . ?
C24 C25 H25C 109.5 . . ?
C24 C25 H25B 109.5 . . ?
H25C C25 H25B 109.5 . . ?
C24 C25 H25A 109.5 . . ?
H25C C25 H25A 109.5 . . ?
H25B C25 H25A 109.5 . . ?
C24 C26 H26C 109.5 . . ?
C24 C26 H26B 109.5 . . ?
H26C C26 H26B 109.5 . . ?
C24 C26 H26A 109.5 . . ?
H26C C26 H26A 109.5 . . ?
H26B C26 H26A 109.5 . . ?
N3 C27 C28 108.0(7) . . ?
N3 C27 H27B 110.1 . . ?
C28 C27 H27B 110.1 . . ?
N3 C27 H27A 110.1 . . ?
C28 C27 H27A 110.1 . . ?
H27B C27 H27A 108.4 . . ?
N4 C28 C27 110.1(7) . . ?
N4 C28 H28B 109.6 . . ?
C27 C28 H28B 109.6 . . ?
N4 C28 H28A 109.6 . . ?
C27 C28 H28A 109.6 . . ?
H28B C28 H28A 108.2 . . ?
C30 C29 C34 121.8(8) . . ?
C30 C29 N3 120.8(8) . . ?
C34 C29 N3 117.3(8) . . ?
C31 C30 C29 116.7(8) . . ?
C31 C30 C35 120.0(8) . . ?
C29 C30 C35 123.3(8) . . ?
C32 C31 C30 122.8(9) . . ?
C32 C31 H31 118.6 . . ?
C30 C31 H31 118.6 . . ?
C33 C32 C31 119.2(9) . . ?
C33 C32 H32 120.4 . . ?
C31 C32 H32 120.4 . . ?
C32 C33 C34 121.9(9) . . ?
C32 C33 H33 119.1 . . ?
C34 C33 H33 119.1 . . ?
C33 C34 C29 117.5(9) . . ?
C33 C34 C38 119.0(9) . . ?
C29 C34 C38 123.5(9) . . ?
C30 C35 C37 113.0(7) . . ?
C30 C35 C36 111.2(8) . . ?
C37 C35 C36 110.4(8) . . ?
C30 C35 H35 107.3 . . ?
C37 C35 H35 107.3 . . ?
C36 C35 H35 107.3 . . ?
C35 C36 H36C 109.5 . . ?
C35 C36 H36B 109.5 . . ?
H36C C36 H36B 109.5 . . ?
C35 C36 H36A 109.5 . . ?
H36C C36 H36A 109.5 . . ?
H36B C36 H36A 109.5 . . ?
C35 C37 H37C 109.5 . . ?
C35 C37 H37B 109.5 . . ?
H37C C37 H37B 109.5 . . ?
C35 C37 H37A 109.5 . . ?
H37C C37 H37A 109.5 . . ?
H37B C37 H37A 109.5 . . ?
C40 C38 C39 110.3(10) . . ?
C40 C38 C34 112.5(10) . . ?
C39 C38 C34 114.8(10) . . ?
C40 C38 H38 106.2 . . ?
C39 C38 H38 106.2 . . ?
C34 C38 H38 106.2 . . ?
C38 C39 H39C 109.5 . . ?
C38 C39 H39B 109.5 . . ?
H39C C39 H39B 109.5 . . ?
C38 C39 H39A 109.5 . . ?
H39C C39 H39A 109.5 . . ?
H39B C39 H39A 109.5 . . ?
C38 C40 H40C 109.5 . . ?
C38 C40 H40B 109.5 . . ?
H40C C40 H40B 109.5 . . ?
C38 C40 H40A 109.5 . . ?
H40C C40 H40A 109.5 . . ?
H40B C40 H40A 109.5 . . ?
C42 C41 C92 119.4(8) . . ?
C42 C41 N4 119.8(7) . . ?
C92 C41 N4 120.8(8) . . ?
C41 C42 C43 119.6(8) . . ?
C41 C42 C47 122.4(8) . . ?
C43 C42 C47 118.0(8) . . ?
C44 C43 C42 120.5(9) . . ?
C44 C43 H43 119.8 . . ?
C42 C43 H43 119.8 . . ?
C45 C44 C43 119.8(9) . . ?
C45 C44 H44 120.1 . . ?
C43 C44 H44 120.1 . . ?
C44 C45 C92 122.0(9) . . ?
C44 C45 H45 119 . . ?
C92 C45 H45 119 . . ?
C42 C47 C49 111.8(8) . . ?
C42 C47 C48 112.6(9) . . ?
C49 C47 C48 110.0(9) . . ?
C42 C47 H47 107.4 . . ?
C49 C47 H47 107.4 . . ?
C48 C47 H47 107.4 . . ?
C47 C48 H48C 109.5 . . ?
C47 C48 H48B 109.5 . . ?
H48C C48 H48B 109.5 . . ?
C47 C48 H48A 109.5 . . ?
H48C C48 H48A 109.5 . . ?
H48B C48 H48A 109.5 . . ?
C47 C49 H49C 109.5 . . ?
C47 C49 H49B 109.5 . . ?
H49C C49 H49B 109.5 . . ?
C47 C49 H49A 109.5 . . ?
H49C C49 H49A 109.5 . . ?
H49B C49 H49A 109.5 . . ?
C51 C50 C92 112.9(7) . . ?
C51 C50 C52 109.2(8) . . ?
C92 C50 C52 112.2(8) . . ?
C51 C50 H50 107.4 . . ?
C92 C50 H50 107.4 . . ?
C52 C50 H50 107.4 . . ?
C50 C51 H51C 109.5 . . ?
C50 C51 H51B 109.5 . . ?
H51C C51 H51B 109.5 . . ?
C50 C51 H51A 109.5 . . ?
H51C C51 H51A 109.5 . . ?
H51B C51 H51A 109.5 . . ?
C50 C52 H52C 109.5 . . ?
C50 C52 H52B 109.5 . . ?
H52C C52 H52B 109.5 . . ?
C50 C52 H52A 109.5 . . ?
H52C C52 H52A 109.5 . . ?
H52B C52 H52A 109.5 . . ?
C45 C92 C41 118.6(8) . . ?
C45 C92 C50 119.8(8) . . ?
C41 C92 C50 121.6(7) . . ?
N5 C53 C54 111.3(7) . . ?
N5 C53 H53B 109.4 . . ?
C54 C53 H53B 109.4 . . ?
N5 C53 H53A 109.4 . . ?
C54 C53 H53A 109.4 . . ?
H53B C53 H53A 108 . . ?
C53 C54 N6 113.2(7) . . ?
C53 C54 H54B 108.9 . . ?
N6 C54 H54B 108.9 . . ?
C53 C54 H54A 108.9 . . ?
N6 C54 H54A 108.9 . . ?
H54B C54 H54A 107.8 . . ?
C56 C55 C60 119.1(9) . . ?
C56 C55 N5 119.0(8) . . ?
C60 C55 N5 121.9(8) . . ?
C57 C56 C55 118.1(9) . . ?
C57 C56 C61 120.4(9) . . ?
C55 C56 C61 121.6(9) . . ?
C58 C57 C56 123.2(10) . . ?
C58 C57 H57 118.4 . . ?
C56 C57 H57 118.4 . . ?
C59 C58 C57 117.4(10) . . ?
C59 C58 H58 121.3 . . ?
C57 C58 H58 121.3 . . ?
C58 C59 C60 123.3(10) . . ?
C58 C59 H59 118.4 . . ?
C60 C59 H59 118.4 . . ?
C59 C60 C55 119.0(9) . . ?
C59 C60 C64 119.8(9) . . ?
C55 C60 C64 121.3(8) . . ?
C63 C61 C62 111.3(11) . . ?
C63 C61 C56 117.4(10) . . ?
C62 C61 C56 113.4(9) . . ?
C63 C61 H61 104.4 . . ?
C62 C61 H61 104.4 . . ?
C56 C61 H61 104.4 . . ?
C61 C62 H62C 109.5 . . ?
C61 C62 H62B 109.5 . . ?
H62C C62 H62B 109.5 . . ?
C61 C62 H62A 109.5 . . ?
H62C C62 H62A 109.5 . . ?
H62B C62 H62A 109.5 . . ?
C61 C63 H63C 109.5 . . ?
C61 C63 H63B 109.5 . . ?
H63C C63 H63B 109.5 . . ?
C61 C63 H63A 109.5 . . ?
H63C C63 H63A 109.5 . . ?
H63B C63 H63A 109.5 . . ?
C65 C64 C60 112.5(8) . . ?
C65 C64 C66 109.7(8) . . ?
C60 C64 C66 112.2(8) . . ?
C65 C64 H64 107.4 . . ?
C60 C64 H64 107.4 . . ?
C66 C64 H64 107.4 . . ?
C64 C65 H65C 109.5 . . ?
C64 C65 H65B 109.5 . . ?
H65C C65 H65B 109.5 . . ?
C64 C65 H65A 109.5 . . ?
H65C C65 H65A 109.5 . . ?
H65B C65 H65A 109.5 . . ?
C64 C66 H66C 109.5 . . ?
C64 C66 H66B 109.5 . . ?
H66C C66 H66B 109.5 . . ?
C64 C66 H66A 109.5 . . ?
H66C C66 H66A 109.5 . . ?
H66B C66 H66A 109.5 . . ?
C72 C67 C68 122.6(8) . . ?
C72 C67 N6 121.9(8) . . ?
C68 C67 N6 115.4(8) . . ?
C69 C68 C67 117.4(9) . . ?
C69 C68 C73 120.9(9) . . ?
C67 C68 C73 121.5(8) . . ?
C68 C69 C70 121.5(10) . . ?
C68 C69 H69 119.2 . . ?
C70 C69 H69 119.2 . . ?
C71 C70 C69 119.7(10) . . ?
C71 C70 H70 120.1 . . ?
C69 C70 H70 120.1 . . ?
C70 C71 C72 120.9(11) . . ?
C70 C71 H71 119.5 . . ?
C72 C71 H71 119.5 . . ?
C67 C72 C71 117.7(9) . . ?
C67 C72 C76 124.6(8) . . ?
C71 C72 C76 117.7(9) . . ?
C68 C73 C74 109.2(8) . . ?
C68 C73 C75 115.4(8) . . ?
C74 C73 C75 109.7(8) . . ?
C68 C73 H73 107.4 . . ?
C74 C73 H73 107.4 . . ?
C75 C73 H73 107.4 . . ?
C73 C74 H74C 109.5 . . ?
C73 C74 H74B 109.5 . . ?
H74C C74 H74B 109.5 . . ?
C73 C74 H74A 109.5 . . ?
H74C C74 H74A 109.5 . . ?
H74B C74 H74A 109.5 . . ?
C73 C75 H75C 109.5 . . ?
C73 C75 H75B 109.5 . . ?
H75C C75 H75B 109.5 . . ?
C73 C75 H75A 109.5 . . ?
H75C C75 H75A 109.5 . . ?
H75B C75 H75A 109.5 . . ?
C77 C76 C72 110.6(9) . . ?
C77 C76 C78 109.0(10) . . ?
C72 C76 C78 112.7(10) . . ?
C77 C76 H76 108.2 . . ?
C72 C76 H76 108.2 . . ?
C78 C76 H76 108.2 . . ?
C76 C77 H77C 109.5 . . ?
C76 C77 H77B 109.5 . . ?
H77C C77 H77B 109.5 . . ?
C76 C77 H77A 109.5 . . ?
H77C C77 H77A 109.5 . . ?
H77B C77 H77A 109.5 . . ?
C76 C78 H78C 109.5 . . ?
C76 C78 H78B 109.5 . . ?
H78C C78 H78B 109.5 . . ?
C76 C78 H78A 109.5 . . ?
H78C C78 H78A 109.5 . . ?
H78B C78 H78A 109.5 . . ?
O C79 C80 104.9(8) . . ?
O C79 H79B 110.8 . . ?
C80 C79 H79B 110.8 . . ?
O C79 H79A 110.8 . . ?
C80 C79 H79A 110.8 . . ?
H79B C79 H79A 108.8 . . ?
C79 C80 C81 101.6(8) . . ?
C79 C80 H80B 111.4 . . ?
C81 C80 H80B 111.4 . . ?
C79 C80 H80A 111.4 . . ?
C81 C80 H80A 111.4 . . ?
H80B C80 H80A 109.3 . . ?
C82 C81 C80 104.3(8) . . ?
C82 C81 H81B 110.9 . . ?
C80 C81 H81B 110.9 . . ?
C82 C81 H81A 110.9 . . ?
C80 C81 H81A 110.9 . . ?
H81B C81 H81A 108.9 . . ?
O C82 C81 105.6(8) . . ?
O C82 H82B 110.6 . . ?
C81 C82 H82B 110.6 . . ?
O C82 H82A 110.6 . . ?
C81 C82 H82A 110.6 . . ?
H82B C82 H82A 108.8 . . ?
C84 C83 H83C 109.5 . . ?
C84 C83 H83B 109.5 . . ?
H83C C83 H83B 109.5 . . ?
C84 C83 H83A 109.5 . . ?
H83C C83 H83A 109.5 . . ?
H83B C83 H83A 109.5 . . ?
C83 C84 C85 117.1(17) . . ?
C83 C84 H84B 108 . . ?
C85 C84 H84B 108 . . ?
C83 C84 H84A 108 . . ?
C85 C84 H84A 108 . . ?
H84B C84 H84A 107.3 . . ?
C86 C85 C84 114(2) . . ?
C86 C85 H85B 108.8 . . ?
C84 C85 H85B 108.8 . . ?
C86 C85 H85A 108.8 . . ?
C84 C85 H85A 108.8 . . ?
H85B C85 H85A 107.7 . . ?
C85 C86 C87 112(2) . . ?
C85 C86 H86B 109.1 . . ?
C87 C86 H86B 109.1 . . ?
C85 C86 H86A 109.1 . . ?
C87 C86 H86A 109.1 . . ?
H86B C86 H86A 107.9 . . ?
C86 C87 H87C 109.5 . . ?
C86 C87 H87B 109.5 . . ?
H87C C87 H87B 109.5 . . ?
C86 C87 H87A 109.5 . . ?
H87C C87 H87A 109.5 . . ?
H87B C87 H87A 109.5 . . ?

loop_
_geom_bond_atom_site_label_1
_geom_bond_atom_site_label_2
_geom_bond_distance
_geom_bond_site_symmetry_2
_geom_bond_publ_flag
Y1 N1 2.184(7) . ?
Y1 N2 2.189(7) . ?
Y1 H1X 2.18(6) . ?
Y1 H3X 2.15(7) . ?
Y1 H4X 2.30(8) . ?
Y1 H5X 2.13(10) . ?
Y2 N4 2.218(6) . ?
Y2 O 2.375(5) . ?
Y2 N3 2.589(7) . ?
Y2 H2X 2.14(5) . ?
Y2 H3X 1.98(6) . ?
Y2 H4X 2.39(8) . ?
Y2 H5X 1.94(10) . ?
Y3 N5 2.196(7) . ?
Y3 N6 2.615(7) . ?
Y3 H1X 1.98(6) . ?
Y3 H2X 2.06(5) . ?
Y3 H4X 2.07(7) . ?
Y3 H5X 2.38(10) . ?
O C82 1.448(10) . ?
O C79 1.468(10) . ?
N1 C3 1.429(10) . ?
N1 C1 1.466(11) . ?
N2 C15 1.424(10) . ?
N2 C2 1.463(11) . ?
N3 C29 1.449(10) . ?
N3 C27 1.487(10) . ?
N3 H3N 0.89(7) . ?
N4 C41 1.437(10) . ?
N4 C28 1.453(10) . ?
N5 C55 1.416(11) . ?
N5 C53 1.478(11) . ?
N6 C67 1.465(10) . ?
N6 C54 1.505(11) . ?
N6 H6N 0.90(8) . ?
C1 C2 1.376(13) . ?
C1 H1B 0.99 . ?
C1 H1A 0.99 . ?
C2 H2B 0.99 . ?
C2 H2A 0.99 . ?
C3 C4 1.399(12) . ?
C3 C8 1.419(11) . ?
C4 C5 1.416(12) . ?
C4 C9 1.502(12) . ?
C5 C6 1.377(12) . ?
C5 H5 0.95 . ?
C6 C7 1.369(13) . ?
C6 H6 0.95 . ?
C7 C8 1.400(12) . ?
C7 H7 0.95 . ?
C8 C12 1.517(12) . ?
C9 C10 1.517(13) . ?
C9 C11 1.551(13) . ?
C9 H9 1 . ?
C10 H10C 0.98 . ?
C10 H10B 0.98 . ?
C10 H10A 0.98 . ?
C11 H11C 0.98 . ?
C11 H11B 0.98 . ?
C11 H11A 0.98 . ?
C12 C14 1.511(14) . ?
C12 C13 1.515(13) . ?
C12 H12 1 . ?
C13 H13C 0.98 . ?
C13 H13B 0.98 . ?
C13 H13A 0.98 . ?
C14 H14C 0.98 . ?
C14 H14B 0.98 . ?
C14 H14A 0.98 . ?
C15 C20 1.389(12) . ?
C15 C16 1.413(13) . ?
C16 C17 1.397(13) . ?
C16 C21 1.527(14) . ?
C17 C18 1.368(15) . ?
C17 H17 0.95 . ?
C18 C19 1.389(15) . ?
C18 H18 0.95 . ?
C19 C20 1.428(12) . ?
C19 H19 0.95 . ?
C20 C24 1.518(13) . ?
C21 C22 1.477(16) . ?
C21 C23 1.523(16) . ?
C21 H21 1 . ?
C22 H22C 0.98 . ?
C22 H22B 0.98 . ?
C22 H22A 0.98 . ?
C23 H23C 0.98 . ?
C23 H23B 0.98 . ?
C23 H23A 0.98 . ?
C24 C26 1.464(14) . ?
C24 C25 1.501(15) . ?
C24 H24 1 . ?
C25 H25C 0.98 . ?
C25 H25B 0.98 . ?
C25 H25A 0.98 . ?
C26 H26C 0.98 . ?
C26 H26B 0.98 . ?
C26 H26A 0.98 . ?
C27 C28 1.497(11) . ?
C27 H27B 0.99 . ?
C27 H27A 0.99 . ?
C28 H28B 0.99 . ?
C28 H28A 0.99 . ?
C29 C30 1.391(11) . ?
C29 C34 1.411(12) . ?
C30 C31 1.391(12) . ?
C30 C35 1.515(12) . ?
C31 C32 1.366(13) . ?
C31 H31 0.95 . ?
C32 C33 1.364(13) . ?
C32 H32 0.95 . ?
C33 C34 1.385(13) . ?
C33 H33 0.95 . ?
C34 C38 1.521(13) . ?
C35 C37 1.519(11) . ?
C35 C36 1.540(12) . ?
C35 H35 1 . ?
C36 H36C 0.98 . ?
C36 H36B 0.98 . ?
C36 H36A 0.98 . ?
C37 H37C 0.98 . ?
C37 H37B 0.98 . ?
C37 H37A 0.98 . ?
C38 C40 1.487(15) . ?
C38 C39 1.502(16) . ?
C38 H38 1 . ?
C39 H39C 0.98 . ?
C39 H39B 0.98 . ?
C39 H39A 0.98 . ?
C40 H40C 0.98 . ?
C40 H40B 0.98 . ?
C40 H40A 0.98 . ?
C41 C42 1.403(11) . ?
C41 C92 1.412(11) . ?
C42 C43 1.410(12) . ?
C42 C47 1.508(12) . ?
C43 C44 1.378(13) . ?
C43 H43 0.95 . ?
C44 C45 1.368(12) . ?
C44 H44 0.95 . ?
C45 C92 1.401(12) . ?
C45 H45 0.95 . ?
C47 C49 1.540(13) . ?
C47 C48 1.549(14) . ?
C47 H47 1 . ?
C48 H48C 0.98 . ?
C48 H48B 0.98 . ?
C48 H48A 0.98 . ?
C49 H49C 0.98 . ?
C49 H49B 0.98 . ?
C49 H49A 0.98 . ?
C50 C51 1.502(12) . ?
C50 C92 1.504(12) . ?
C50 C52 1.548(12) . ?
C50 H50 1 . ?
C51 H51C 0.98 . ?
C51 H51B 0.98 . ?
C51 H51A 0.98 . ?
C52 H52C 0.98 . ?
C52 H52B 0.98 . ?
C52 H52A 0.98 . ?
C53 C54 1.492(12) . ?
C53 H53B 0.99 . ?
C53 H53A 0.99 . ?
C54 H54B 0.99 . ?
C54 H54A 0.99 . ?
C55 C56 1.405(12) . ?
C55 C60 1.410(12) . ?
C56 C57 1.402(14) . ?
C56 C61 1.511(13) . ?
C57 C58 1.371(13) . ?
C57 H57 0.95 . ?
C58 C59 1.358(13) . ?
C58 H58 0.95 . ?
C59 C60 1.385(12) . ?
C59 H59 0.95 . ?
C60 C64 1.532(12) . ?
C61 C63 1.481(15) . ?
C61 C62 1.488(15) . ?
C61 H61 1 . ?
C62 H62C 0.98 . ?
C62 H62B 0.98 . ?
C62 H62A 0.98 . ?
C63 H63C 0.98 . ?
C63 H63B 0.98 . ?
C63 H63A 0.98 . ?
C64 C65 1.522(12) . ?
C64 C66 1.539(13) . ?
C64 H64 1 . ?
C65 H65C 0.98 . ?
C65 H65B 0.98 . ?
C65 H65A 0.98 . ?
C66 H66C 0.98 . ?
C66 H66B 0.98 . ?
C66 H66A 0.98 . ?
C67 C72 1.381(12) . ?
C67 C68 1.407(12) . ?
C68 C69 1.386(13) . ?
C68 C73 1.507(12) . ?
C69 C70 1.393(15) . ?
C69 H69 0.95 . ?
C70 C71 1.370(15) . ?
C70 H70 0.95 . ?
C71 C72 1.417(13) . ?
C71 H71 0.95 . ?
C72 C76 1.524(13) . ?
C73 C74 1.514(12) . ?
C73 C75 1.521(12) . ?
C73 H73 1 . ?
C74 H74C 0.98 . ?
C74 H74B 0.98 . ?
C74 H74A 0.98 . ?
C75 H75C 0.98 . ?
C75 H75B 0.98 . ?
C75 H75A 0.98 . ?
C76 C77 1.515(14) . ?
C76 C78 1.525(16) . ?
C76 H76 1 . ?
C77 H77C 0.98 . ?
C77 H77B 0.98 . ?
C77 H77A 0.98 . ?
C78 H78C 0.98 . ?
C78 H78B 0.98 . ?
C78 H78A 0.98 . ?
C79 C80 1.518(13) . ?
C79 H79B 0.99 . ?
C79 H79A 0.99 . ?
C80 C81 1.526(14) . ?
C80 H80B 0.99 . ?
C80 H80A 0.99 . ?
C81 C82 1.521(13) . ?
C81 H81B 0.99 . ?
C81 H81A 0.99 . ?
C82 H82B 0.99 . ?
C82 H82A 0.99 . ?
C83 C84 1.41(2) . ?
C83 H83C 0.98 . ?
C83 H83B 0.98 . ?
C83 H83A 0.98 . ?
C84 C85 1.56(2) . ?
C84 H84B 0.99 . ?
C84 H84A 0.99 . ?
C85 C86 1.29(2) . ?
C85 H85B 0.99 . ?
C85 H85A 0.99 . ?
C86 C87 1.65(3) . ?
C86 H86B 0.99 . ?
C86 H86A 0.99 . ?
C87 H87C 0.98 . ?
C87 H87B 0.98 . ?
C87 H87A 0.98 . ?
